data_7033235
loop_
_publ_author_name
'Comba, Peter'
'Rudolf, Henning'
'Wadepohl, Hubert'

_publ_section_title
;
 Synthesis and transition metal coordination chemistry of a novel
 hexadentate bispidine ligand.
;
_journal_issue 6
_journal_name_full 'Dalton transactions (Cambridge, England : 2003)'
_journal_page_first 2724
_journal_page_last 2736
_journal_paper_doi 10.1039/c4dt03262d
_journal_volume 44
_journal_year 2015
_chemical_formula_moiety '2(C34 H36 Cl Mn N6 O6), Cl4 Mn, C H4 O'
_chemical_formula_sum 'C69 H76 Cl6 Mn3 N12 O13'
_chemical_formula_weight 1658.94
_space_group_crystal_system monoclinic
_space_group_IT_number 14
_space_group_name_Hall '-P 2yab'
_space_group_name_H-M_alt 'P 1 21/a 1'
_symmetry_cell_setting monoclinic
_symmetry_Int_Tables_number 14
_symmetry_space_group_name_Hall '-P 2yab'
_symmetry_space_group_name_H-M 'P 1 21/a 1'
_atom_sites_solution_hydrogens geom
_audit_creation_date 2014-10-20
_audit_creation_method
;
Olex2 1.2
(compiled 2014.08.28 svn.r2986 for OlexSys, GUI svn.r4874)
;
_cell_angle_alpha 90
_cell_angle_beta 104.361(12)
_cell_angle_gamma 90
_cell_formula_units_Z 4
_cell_length_a 20.546(2)
_cell_length_b 15.8473(17)
_cell_length_c 23.647(2)
_cell_measurement_temperature 200(2)
_cell_volume 7458.8(13)
_computing_cell_refinement 'CELL (STOE) & Cie. GmbH'
_computing_data_collection 'EXPOSE (STOE & Cie. GmbH)'
_computing_data_reduction 'INTEGRATE (STOE) & Cie. GmbH'
_computing_publication_material 'Olex2 (Dolomanov et al., 2009)'
_computing_structure_refinement 'ShelXL (Sheldrick, 2008)'
_diffrn_ambient_temperature 200(1)
_diffrn_measured_fraction_theta_full 0.995
_diffrn_measured_fraction_theta_max 0.979
_diffrn_measurement_device_type 'STOE IPDS I'
_diffrn_measurement_method 'image plate'
_diffrn_radiation_monochromator graphite
_diffrn_radiation_probe x-ray
_diffrn_radiation_type MoK\a
_diffrn_radiation_wavelength 0.71073
_diffrn_reflns_av_R_equivalents 0.0947
_diffrn_reflns_av_unetI/netI 0.1142
_diffrn_reflns_Laue_measured_fraction_full 0.995
_diffrn_reflns_Laue_measured_fraction_max 0.979
_diffrn_reflns_limit_h_max 29
_diffrn_reflns_limit_h_min -29
_diffrn_reflns_limit_k_max 22
_diffrn_reflns_limit_k_min -22
_diffrn_reflns_limit_l_max 32
_diffrn_reflns_limit_l_min -33
_diffrn_reflns_number 88584
_diffrn_reflns_point_group_measured_fraction_full 0.995
_diffrn_reflns_point_group_measured_fraction_max 0.979
_diffrn_reflns_theta_full 25.242
_diffrn_reflns_theta_max 30.528
_diffrn_reflns_theta_min 2.601
_diffrn_source 'fine-focus sealed tube'
_diffrn_source_type 'STOE IPDS'
_exptl_absorpt_coefficient_mu 0.784
_exptl_absorpt_correction_T_max 0.898
_exptl_absorpt_correction_T_min 0.587
_exptl_absorpt_correction_type multi-scan
_exptl_absorpt_process_details
;
multi-scan from symmetry-related measurements (Blessing 1995)
;
_exptl_crystal_colour colourless
_exptl_crystal_density_diffrn 1.477
_exptl_crystal_description block
_exptl_crystal_F_000 3420
_exptl_crystal_size_max 0.57
_exptl_crystal_size_mid 0.47
_exptl_crystal_size_min 0.37
_refine_diff_density_max 1.511
_refine_diff_density_min -0.987
_refine_diff_density_rms 0.082
_refine_ls_extinction_method none
_refine_ls_goodness_of_fit_ref 0.795
_refine_ls_hydrogen_treatment constr
_refine_ls_matrix_type full
_refine_ls_number_parameters 940
_refine_ls_number_reflns 22313
_refine_ls_number_restraints 0
_refine_ls_restrained_S_all 0.795
_refine_ls_R_factor_all 0.1033
_refine_ls_R_factor_gt 0.0473
_refine_ls_shift/su_max 0.002
_refine_ls_shift/su_mean 0.000
_refine_ls_structure_factor_coef Fsqd
_refine_ls_weighting_details 'w=1/[\s^2^(Fo^2^)+(0.0608P)^2^] where P=(Fo^2^+2Fc^2^)/3'
_refine_ls_weighting_scheme calc
_refine_ls_wR_factor_gt 0.1073
_refine_ls_wR_factor_ref 0.1190
_reflns_Friedel_coverage 0.000
_reflns_number_gt 11153
_reflns_number_total 22313
_reflns_threshold_expression 'I > 2\s(I)'
_cod_data_source_file c4dt03262d2.cif
_cod_data_source_block hru13_sq
_cod_depositor_comments
;
Adding full bibliography for 7033230--7033235.cif.

2018-01-30
Z value and formula fixed to values more according to usual
chemical conventions.                 miguel
;
_cod_original_formula_weight 829.47
_cod_original_formula_moiety 'C34 H36 Cl Mn N6 O6, 0.5(Cl4 Mn), 0.5(C H4 O)'
_cod_original_formula_units_Z 8
_cod_original_sg_symbol_H-M 'P 21/a'
_cod_original_formula_sum 'C34.50 H38 Cl3 Mn1.50 N6 O6.50'
_cod_database_code 7033235
_shelx_space_group_comment
;
The symmetry employed for this shelxl refinement is uniquely defined
by the following loop, which should always be used as a source of
symmetry information in preference to the above space-group names.
They are only intended as comments.
;
_shelx_estimated_absorpt_t_max 0.759
_shelx_estimated_absorpt_t_min 0.665
_shelxl_version_number 2014/6
_olex2_refinement_description
;
1. Fixed Uiso
 At 1.2 times of:
  All C(H) groups, All C(H,H) groups
 At 1.5 times of:
  All C(H,H,H) groups, All O(H) groups
2.a Ternary CH refined with riding coordinates:
 C2(H2), C4(H4), C25(H25), C52(H52), C54(H54), C75(H75)
2.b Secondary CH2 refined with riding coordinates:
 C6(H6A,H6B), C8(H8A,H8B), C56(H56A,H56B), C58(H58A,H58B)
2.c Aromatic/amide H refined with riding coordinates:
 C15(H15), C16(H16), C17(H17), C18(H18), C20(H20), C21(H21), C22(H22),
 C23(H23), C27(H27), C28(H28), C29(H29), C30(H30), C32(H32), C33(H33), C34(H34),
  C35(H35), C65(H65), C66(H66), C67(H67), C68(H68), C70(H70), C71(H71),
 C72(H72), C73(H73), C77(H77), C78(H78), C79(H79), C80(H80), C82(H82), C83(H83),
  C84(H84), C85(H85)
2.d Idealised Me refined as rotating group:
 C11(H11A,H11B,H11C), C13(H13A,H13B,H13C), C24(H24A,H24B,H24C), C36(H36A,H36B,
 H36C), C61(H61A,H61B,H61C), C63(H63A,H63B,H63C), C74(H74A,H74B,H74C), C86(H86A,
 H86B,H86C), C91(H91A,H91B,H91C)
2.e Idealised tetrahedral OH refined as rotating group:
 O5(H5), O55(H55), O91(H91)
;

loop_
_space_group_symop_operation_xyz
'x, y, z'
'-x+1/2, y+1/2, -z'
'-x, -y, -z'
'x-1/2, -y-1/2, z'

loop_
_atom_site_label
_atom_site_type_symbol
_atom_site_fract_x
_atom_site_fract_y
_atom_site_fract_z
_atom_site_U_iso_or_equiv
_atom_site_adp_type
_atom_site_occupancy
_atom_site_site_symmetry_order
_atom_site_calc_flag
_atom_site_refinement_flags_posn
Mn1 Mn 0.73844(2) 0.22078(3) 0.86151(2) 0.02483(9) Uani 1 1 d .
Cl1 Cl 0.62562(3) 0.20625(5) 0.80356(4) 0.0454(2) Uani 1 1 d .
O1 O 0.92518(10) 0.46367(12) 0.95295(9) 0.0332(4) Uani 1 1 d .
O2 O 0.96173(9) 0.45450(11) 0.87211(9) 0.0279(4) Uani 1 1 d .
O3 O 1.01674(9) 0.11735(11) 0.86099(9) 0.0291(4) Uani 1 1 d .
O4 O 0.96842(9) 0.04811(11) 0.92249(8) 0.0297(4) Uani 1 1 d .
O5 O 0.98987(8) 0.28944(11) 0.85397(8) 0.0240(4) Uani 1 1 d .
H5 H 1.0196 0.2535 0.8528 0.036 Uiso 1 1 calc GR
O6 O 1.00414(8) 0.25766(10) 0.95293(8) 0.0232(4) Uani 1 1 d .
N1 N 0.73958(10) 0.36173(14) 0.83745(10) 0.0274(5) Uani 1 1 d .
N2 N 0.77521(10) 0.09873(14) 0.81881(10) 0.0272(5) Uani 1 1 d .
N3 N 0.82774(10) 0.25257(12) 0.81368(9) 0.0203(4) Uani 1 1 d .
N4 N 0.72673(10) 0.12143(13) 0.93185(10) 0.0250(5) Uani 1 1 d .
N5 N 0.71133(10) 0.29973(14) 0.95163(10) 0.0279(5) Uani 1 1 d .
N7 N 0.83453(9) 0.23039(12) 0.93785(9) 0.0184(4) Uani 1 1 d .
C1 C 0.90302(11) 0.33494(14) 0.89725(11) 0.0194(5) Uani 1 1 d .
C2 C 0.85574(11) 0.33640(14) 0.83435(11) 0.0198(5) Uani 1 1 d .
H2 H 0.8825 0.3568 0.8071 0.024 Uiso 1 1 calc R
C4 C 0.87617(11) 0.18201(15) 0.82415(11) 0.0190(5) Uani 1 1 d .
H4 H 0.9056 0.1880 0.7964 0.023 Uiso 1 1 calc R
C5 C 0.92192(11) 0.18151(14) 0.88724(11) 0.0191(5) Uani 1 1 d .
C6 C 0.88472(11) 0.16466(15) 0.93514(11) 0.0197(5) Uani 1 1 d .
H6A H 0.8618 0.1093 0.9278 0.024 Uiso 1 1 calc R
H6B H 0.9179 0.1615 0.9734 0.024 Uiso 1 1 calc R
C8 C 0.86775(11) 0.31394(14) 0.94516(11) 0.0191(5) Uani 1 1 d .
H8A H 0.9011 0.3155 0.9834 0.023 Uiso 1 1 calc R
H8B H 0.8336 0.3579 0.9457 0.023 Uiso 1 1 calc R
C9 C 0.95849(11) 0.26789(15) 0.89782(11) 0.0197(5) Uani 1 1 d .
C10 C 0.93148(11) 0.42436(15) 0.91125(11) 0.0218(5) Uani 1 1 d .
C11 C 0.99013(15) 0.53828(17) 0.88389(15) 0.0370(7) Uani 1 1 d .
H11A H 1.0169 0.5515 0.8560 0.055 Uiso 1 1 calc GR
H11B H 1.0189 0.5403 0.9237 0.055 Uiso 1 1 calc GR
H11C H 0.9538 0.5796 0.8799 0.055 Uiso 1 1 calc GR
C12 C 0.97486(12) 0.11295(15) 0.88890(11) 0.0212(5) Uani 1 1 d .
C13 C 1.01094(16) -0.02462(18) 0.92115(14) 0.0382(7) Uani 1 1 d .
H13A H 1.0022 -0.0464 0.8812 0.057 Uiso 1 1 calc GR
H13B H 1.0012 -0.0686 0.9470 0.057 Uiso 1 1 calc GR
H13C H 1.0582 -0.0079 0.9344 0.057 Uiso 1 1 calc GR
C14 C 0.79631(12) 0.39617(16) 0.82939(12) 0.0247(5) Uani 1 1 d .
C15 C 0.79981(14) 0.48000(17) 0.81559(14) 0.0352(7) Uani 1 1 d .
H15 H 0.8404 0.5032 0.8102 0.042 Uiso 1 1 calc R
C16 C 0.74294(16) 0.5305(2) 0.80965(15) 0.0436(8) Uani 1 1 d .
H16 H 0.7446 0.5890 0.8013 0.052 Uiso 1 1 calc R
C17 C 0.68475(15) 0.4946(2) 0.81605(14) 0.0414(8) Uani 1 1 d .
H17 H 0.6449 0.5272 0.8108 0.050 Uiso 1 1 calc R
C18 C 0.68490(14) 0.4109(2) 0.83017(13) 0.0364(7) Uani 1 1 d .
H18 H 0.6444 0.3864 0.8350 0.044 Uiso 1 1 calc R
C19 C 0.83723(12) 0.09990(15) 0.81021(11) 0.0228(5) Uani 1 1 d .
C20 C 0.86535(14) 0.03028(16) 0.79013(13) 0.0300(6) Uani 1 1 d .
H20 H 0.9093 0.0329 0.7841 0.036 Uiso 1 1 calc R
C21 C 0.82815(16) -0.04328(18) 0.77902(14) 0.0374(7) Uani 1 1 d .
H21 H 0.8470 -0.0927 0.7669 0.045 Uiso 1 1 calc R
C22 C 0.76378(16) -0.04422(19) 0.78572(14) 0.0391(7) Uani 1 1 d .
H22 H 0.7368 -0.0934 0.7769 0.047 Uiso 1 1 calc R
C23 C 0.73907(15) 0.02814(18) 0.80557(13) 0.0357(7) Uani 1 1 d .
H23 H 0.6944 0.0277 0.8100 0.043 Uiso 1 1 calc R
C24 C 0.79849(14) 0.25844(17) 0.74952(12) 0.0288(6) Uani 1 1 d .
H24A H 0.7799 0.2035 0.7346 0.043 Uiso 1 1 calc GR
H24B H 0.8336 0.2748 0.7302 0.043 Uiso 1 1 calc GR
H24C H 0.7627 0.3009 0.7415 0.043 Uiso 1 1 calc GR
C25 C 0.80934(11) 0.21417(15) 0.99047(11) 0.0217(5) Uani 1 1 d .
H25 H 0.8479 0.2109 1.0258 0.026 Uiso 1 1 calc R
C26 C 0.76904(12) 0.13372(15) 0.98435(12) 0.0237(5) Uani 1 1 d .
C27 C 0.76881(14) 0.08383(18) 1.03220(14) 0.0336(6) Uani 1 1 d .
H27 H 0.8003 0.0933 1.0685 0.040 Uiso 1 1 calc R
C28 C 0.72190(15) 0.01992(19) 1.02619(15) 0.0407(7) Uani 1 1 d .
H28 H 0.7203 -0.0150 1.0585 0.049 Uiso 1 1 calc R
C29 C 0.67760(14) 0.00746(17) 0.97294(15) 0.0354(7) Uani 1 1 d .
H29 H 0.6446 -0.0358 0.9679 0.043 Uiso 1 1 calc R
C30 C 0.68178(13) 0.05890(17) 0.92681(14) 0.0310(6) Uani 1 1 d .
H30 H 0.6515 0.0495 0.8899 0.037 Uiso 1 1 calc R
C31 C 0.76004(12) 0.28128(16) 0.99925(12) 0.0238(5) Uani 1 1 d .
C32 C 0.76207(15) 0.31311(19) 1.05402(13) 0.0346(6) Uani 1 1 d .
H32 H 0.7982 0.3002 1.0866 0.042 Uiso 1 1 calc R
C33 C 0.70950(19) 0.3647(2) 1.05996(17) 0.0501(9) Uani 1 1 d .
H33 H 0.7089 0.3874 1.0970 0.060 Uiso 1 1 calc R
C34 C 0.65895(17) 0.3825(2) 1.01241(18) 0.0510(9) Uani 1 1 d .
H34 H 0.6222 0.4166 1.0160 0.061 Uiso 1 1 calc R
C35 C 0.66175(14) 0.35018(19) 0.95886(16) 0.0394(7) Uani 1 1 d .
H35 H 0.6269 0.3644 0.9256 0.047 Uiso 1 1 calc R
C36 C 1.05399(14) 0.32157(19) 0.97263(15) 0.0388(7) Uani 1 1 d .
H36A H 1.0720 0.3400 0.9400 0.058 Uiso 1 1 calc GR
H36B H 1.0905 0.2986 1.0037 0.058 Uiso 1 1 calc GR
H36C H 1.0336 0.3698 0.9877 0.058 Uiso 1 1 calc GR
Mn51 Mn 0.34140(2) 0.07724(2) 0.52197(2) 0.02187(9) Uani 1 1 d .
Cl51 Cl 0.34200(4) -0.07455(4) 0.51923(4) 0.03997(17) Uani 1 1 d .
O51 O 0.47937(11) 0.35512(13) 0.42926(10) 0.0403(5) Uani 1 1 d .
O52 O 0.37203(11) 0.34019(14) 0.38240(9) 0.0420(5) Uani 1 1 d .
O53 O 0.39461(9) 0.35455(12) 0.66918(9) 0.0337(5) Uani 1 1 d .
O54 O 0.50041(9) 0.34452(11) 0.66169(8) 0.0284(4) Uani 1 1 d .
O55 O 0.50002(9) 0.35356(12) 0.54642(9) 0.0289(4) Uani 1 1 d .
H55 H 0.5104 0.3631 0.5148 0.043 Uiso 1 1 calc GR
O56 O 0.39224(10) 0.41034(11) 0.53340(10) 0.0358(5) Uani 1 1 d .
N51 N 0.38115(10) 0.08523(13) 0.43657(10) 0.0259(5) Uani 1 1 d .
N52 N 0.40236(10) 0.08100(13) 0.61977(10) 0.0246(4) Uani 1 1 d .
N53 N 0.44997(10) 0.15359(12) 0.53686(9) 0.0205(4) Uani 1 1 d .
N54 N 0.23556(10) 0.09138(13) 0.45015(10) 0.0283(5) Uani 1 1 d .
N55 N 0.24995(11) 0.10240(14) 0.57457(11) 0.0316(5) Uani 1 1 d .
N57 N 0.31363(9) 0.22098(12) 0.51728(9) 0.0199(4) Uani 1 1 d .
C51 C 0.40579(12) 0.28363(15) 0.47821(11) 0.0231(5) Uani 1 1 d .
C52 C 0.44969(12) 0.20191(15) 0.48427(12) 0.0239(5) Uani 1 1 d .
H52 H 0.4970 0.2193 0.4862 0.029 Uiso 1 1 calc R
C54 C 0.45992(12) 0.20245(14) 0.59155(11) 0.0201(5) Uani 1 1 d .
H54 H 0.5081 0.2203 0.6033 0.024 Uiso 1 1 calc R
C55 C 0.41597(11) 0.28336(14) 0.58524(11) 0.0198(5) Uani 1 1 d .
C56 C 0.34028(11) 0.26669(15) 0.57252(11) 0.0209(5) Uani 1 1 d .
H56A H 0.3308 0.2334 0.6050 0.025 Uiso 1 1 calc R
H56B H 0.3165 0.3213 0.5709 0.025 Uiso 1 1 calc R
C58 C 0.33020(12) 0.26728(15) 0.46818(11) 0.0227(5) Uani 1 1 d .
H58A H 0.3061 0.3219 0.4629 0.027 Uiso 1 1 calc R
H58B H 0.3143 0.2342 0.4318 0.027 Uiso 1 1 calc R
C59 C 0.43094(12) 0.33662(15) 0.53513(12) 0.0236(5) Uani 1 1 d .
C60 C 0.42281(14) 0.33086(16) 0.42713(13) 0.0298(6) Uani 1 1 d .
C61 C 0.3882(2) 0.3782(3) 0.33116(16) 0.0616(11) Uani 1 1 d .
H61A H 0.3466 0.3897 0.3014 0.092 Uiso 1 1 calc GR
H61B H 0.4163 0.3393 0.3153 0.092 Uiso 1 1 calc GR
H61C H 0.4126 0.4312 0.3424 0.092 Uiso 1 1 calc GR
C62 C 0.43468(12) 0.33197(14) 0.64331(11) 0.0212(5) Uani 1 1 d .
C63 C 0.52240(15) 0.3891(2) 0.71660(14) 0.0405(8) Uani 1 1 d .
H63A H 0.5037 0.4463 0.7124 0.061 Uiso 1 1 calc GR
H63B H 0.5716 0.3922 0.7276 0.061 Uiso 1 1 calc GR
H63C H 0.5068 0.3589 0.7470 0.061 Uiso 1 1 calc GR
C64 C 0.42654(12) 0.14397(16) 0.43202(12) 0.0252(5) Uani 1 1 d .
C65 C 0.45205(16) 0.15001(18) 0.38322(14) 0.0366(7) Uani 1 1 d .
H65 H 0.4843 0.1922 0.3814 0.044 Uiso 1 1 calc R
C66 C 0.43052(17) 0.0947(2) 0.33721(14) 0.0416(7) Uani 1 1 d .
H66 H 0.4472 0.0984 0.3032 0.050 Uiso 1 1 calc R
C67 C 0.38412(15) 0.0339(2) 0.34211(13) 0.0379(7) Uani 1 1 d .
H67 H 0.3682 -0.0054 0.3114 0.046 Uiso 1 1 calc R
C68 C 0.36135(14) 0.03095(18) 0.39182(13) 0.0327(6) Uani 1 1 d .
H68 H 0.3299 -0.0117 0.3949 0.039 Uiso 1 1 calc R
C69 C 0.44779(12) 0.14294(14) 0.63819(11) 0.0208(5) Uani 1 1 d .
C70 C 0.48448(13) 0.14927(16) 0.69605(12) 0.0278(6) Uani 1 1 d .
H70 H 0.5161 0.1936 0.7079 0.033 Uiso 1 1 calc R
C71 C 0.47435(14) 0.09037(17) 0.73603(13) 0.0315(6) Uani 1 1 d .
H71 H 0.4981 0.0942 0.7759 0.038 Uiso 1 1 calc R
C72 C 0.42932(15) 0.02611(17) 0.71715(13) 0.0342(6) Uani 1 1 d .
H72 H 0.4219 -0.0157 0.7437 0.041 Uiso 1 1 calc R
C73 C 0.39502(14) 0.02320(17) 0.65902(13) 0.0317(6) Uani 1 1 d .
H73 H 0.3647 -0.0221 0.6462 0.038 Uiso 1 1 calc R
C74 C 0.50567(13) 0.09199(16) 0.54556(13) 0.0291(6) Uani 1 1 d .
H74A H 0.5005 0.0498 0.5744 0.044 Uiso 1 1 calc GR
H74B H 0.5486 0.1214 0.5596 0.044 Uiso 1 1 calc GR
H74C H 0.5048 0.0639 0.5084 0.044 Uiso 1 1 calc GR
C75 C 0.23926(11) 0.21804(15) 0.50694(12) 0.0230(5) Uani 1 1 d .
H75 H 0.2210 0.2768 0.5022 0.028 Uiso 1 1 calc R
C76 C 0.20745(12) 0.16681(16) 0.45283(12) 0.0249(5) Uani 1 1 d .
C77 C 0.14970(14) 0.19339(19) 0.41366(14) 0.0353(7) Uani 1 1 d .
H77 H 0.1314 0.2477 0.4170 0.042 Uiso 1 1 calc R
C78 C 0.11904(15) 0.1389(2) 0.36927(15) 0.0437(8) Uani 1 1 d .
H78 H 0.0797 0.1555 0.3410 0.052 Uiso 1 1 calc R
C79 C 0.14634(15) 0.0608(2) 0.36683(14) 0.0434(8) Uani 1 1 d .
H79 H 0.1256 0.0219 0.3373 0.052 Uiso 1 1 calc R
C80 C 0.20437(14) 0.03894(19) 0.40768(14) 0.0362(7) Uani 1 1 d .
H80 H 0.2229 -0.0155 0.4056 0.043 Uiso 1 1 calc R
C81 C 0.21985(12) 0.17638(17) 0.55771(12) 0.0275(6) Uani 1 1 d .
C82 C 0.17219(14) 0.2107(2) 0.58308(15) 0.0413(8) Uani 1 1 d .
H82 H 0.1521 0.2635 0.5701 0.050 Uiso 1 1 calc R
C83 C 0.15414(16) 0.1677(3) 0.62743(17) 0.0556(10) Uani 1 1 d .
H83 H 0.1213 0.1901 0.6453 0.067 Uiso 1 1 calc R
C84 C 0.18418(17) 0.0923(3) 0.64516(16) 0.0554(10) Uani 1 1 d .
H84 H 0.1730 0.0615 0.6759 0.066 Uiso 1 1 calc R
C85 C 0.23130(16) 0.0616(2) 0.61749(15) 0.0454(8) Uani 1 1 d .
H85 H 0.2515 0.0085 0.6297 0.055 Uiso 1 1 calc R
C86 C 0.4090(2) 0.4841(2) 0.5091(2) 0.0694(13) Uani 1 1 d .
H86A H 0.4131 0.4728 0.4694 0.104 Uiso 1 1 calc GR
H86B H 0.4518 0.5055 0.5328 0.104 Uiso 1 1 calc GR
H86C H 0.3738 0.5264 0.5077 0.104 Uiso 1 1 calc GR
Mn11 Mn 0.54252(2) 0.72821(3) 0.80372(2) 0.03267(11) Uani 1 1 d .
Cl11 Cl 0.51292(4) 0.58947(4) 0.77246(3) 0.03770(17) Uani 1 1 d .
Cl12 Cl 0.46173(5) 0.81078(6) 0.73843(4) 0.0590(2) Uani 1 1 d .
Cl13 Cl 0.53462(4) 0.74914(5) 0.90084(3) 0.04340(19) Uani 1 1 d .
Cl14 Cl 0.65235(5) 0.76058(9) 0.79660(5) 0.0829(4) Uani 1 1 d .
O91 O 0.6385(2) 0.1612(3) 0.1878(2) 0.1246(15) Uani 1 1 d .
H91 H 0.6014 0.1719 0.1950 0.187 Uiso 1 1 calc GR
C91 C 0.6519(3) 0.2237(4) 0.1451(3) 0.0972(18) Uani 1 1 d .
H91A H 0.6477 0.1961 0.1073 0.146 Uiso 1 1 calc GR
H91B H 0.6974 0.2463 0.1592 0.146 Uiso 1 1 calc GR
H91C H 0.6193 0.2699 0.1407 0.146 Uiso 1 1 calc GR

loop_
_atom_site_aniso_label
_atom_site_aniso_U_11
_atom_site_aniso_U_22
_atom_site_aniso_U_33
_atom_site_aniso_U_23
_atom_site_aniso_U_13
_atom_site_aniso_U_12
Mn1 0.01720(17) 0.0316(2) 0.0242(2) 0.00504(17) 0.00228(14) -0.00179(15)
Cl1 0.0226(3) 0.0567(5) 0.0491(5) 0.0038(4) -0.0061(3) -0.0049(3)
O1 0.0401(11) 0.0268(10) 0.0376(12) -0.0122(9) 0.0188(9) -0.0066(8)
O2 0.0333(10) 0.0212(8) 0.0316(11) -0.0007(8) 0.0128(8) -0.0062(7)
O3 0.0252(9) 0.0291(9) 0.0357(12) -0.0011(8) 0.0126(8) 0.0039(7)
O4 0.0408(10) 0.0221(9) 0.0291(11) 0.0054(8) 0.0140(8) 0.0117(8)
O5 0.0231(8) 0.0245(9) 0.0280(10) 0.0009(7) 0.0135(7) 0.0024(7)
O6 0.0194(8) 0.0245(9) 0.0228(10) -0.0013(7) -0.0003(7) -0.0005(6)
N1 0.0198(10) 0.0375(12) 0.0235(12) -0.0009(10) 0.0025(8) 0.0064(9)
N2 0.0249(11) 0.0312(12) 0.0245(13) -0.0011(9) 0.0045(9) -0.0056(9)
N3 0.0210(9) 0.0212(10) 0.0168(11) 0.0002(8) 0.0014(8) 0.0006(8)
N4 0.0230(10) 0.0256(11) 0.0276(13) 0.0012(9) 0.0087(9) -0.0017(8)
N5 0.0206(10) 0.0303(11) 0.0328(14) -0.0015(10) 0.0066(9) 0.0013(8)
N7 0.0184(9) 0.0192(9) 0.0183(11) 0.0008(8) 0.0061(7) 0.0005(7)
C1 0.0185(11) 0.0205(11) 0.0192(13) -0.0001(9) 0.0049(9) 0.0008(9)
C2 0.0195(11) 0.0195(11) 0.0205(13) 0.0016(9) 0.0049(9) 0.0026(9)
C4 0.0192(11) 0.0220(11) 0.0161(13) -0.0002(9) 0.0048(9) 0.0011(9)
C5 0.0181(11) 0.0188(11) 0.0202(13) 0.0010(9) 0.0044(9) 0.0012(9)
C6 0.0189(11) 0.0206(11) 0.0193(13) 0.0011(9) 0.0041(9) 0.0021(9)
C8 0.0183(11) 0.0200(11) 0.0197(13) -0.0016(9) 0.0062(9) 0.0013(9)
C9 0.0189(10) 0.0216(11) 0.0188(13) -0.0004(9) 0.0049(9) 0.0026(9)
C10 0.0174(11) 0.0230(11) 0.0249(14) 0.0003(11) 0.0050(9) 0.0022(9)
C11 0.0388(15) 0.0254(14) 0.047(2) -0.0006(13) 0.0104(13) -0.0126(12)
C12 0.0221(11) 0.0209(11) 0.0186(13) -0.0022(10) 0.0014(10) 0.0001(9)
C13 0.0527(18) 0.0276(14) 0.0363(18) 0.0048(12) 0.0148(14) 0.0190(13)
C14 0.0228(12) 0.0282(13) 0.0206(14) -0.0012(10) 0.0006(10) 0.0058(10)
C15 0.0328(15) 0.0296(14) 0.0388(18) 0.0016(12) 0.0005(12) 0.0064(11)
C16 0.0442(18) 0.0327(15) 0.046(2) 0.0001(14) -0.0047(14) 0.0158(13)
C17 0.0333(15) 0.0451(17) 0.0384(19) -0.0085(14) -0.0048(13) 0.0199(13)
C18 0.0252(13) 0.0534(19) 0.0279(16) -0.0063(13) 0.0014(11) 0.0087(12)
C19 0.0259(12) 0.0250(12) 0.0160(13) -0.0001(9) 0.0025(10) -0.0003(9)
C20 0.0331(14) 0.0268(13) 0.0298(16) -0.0046(11) 0.0073(11) -0.0013(11)
C21 0.0537(19) 0.0250(14) 0.0324(18) -0.0069(12) 0.0083(14) -0.0049(13)
C22 0.0502(18) 0.0305(15) 0.0341(18) -0.0053(13) 0.0056(14) -0.0164(13)
C23 0.0362(15) 0.0386(15) 0.0315(17) -0.0034(13) 0.0067(12) -0.0158(12)
C24 0.0355(14) 0.0290(13) 0.0185(14) 0.0000(11) 0.0001(11) 0.0029(11)
C25 0.0204(11) 0.0275(12) 0.0184(13) 0.0012(10) 0.0069(9) 0.0000(9)
C26 0.0212(11) 0.0250(12) 0.0272(15) 0.0029(10) 0.0105(10) 0.0020(9)
C27 0.0319(14) 0.0359(15) 0.0336(17) 0.0094(13) 0.0096(12) 0.0015(12)
C28 0.0427(17) 0.0394(16) 0.044(2) 0.0166(14) 0.0179(14) -0.0020(13)
C29 0.0300(14) 0.0263(14) 0.054(2) 0.0024(13) 0.0181(13) -0.0047(11)
C30 0.0248(13) 0.0321(14) 0.0386(18) -0.0036(12) 0.0125(11) -0.0064(10)
C31 0.0200(11) 0.0289(12) 0.0238(14) 0.0000(11) 0.0082(9) -0.0049(10)
C32 0.0410(16) 0.0388(16) 0.0278(17) -0.0051(13) 0.0158(12) -0.0059(12)
C33 0.066(2) 0.0463(19) 0.051(2) -0.0134(17) 0.0395(19) -0.0015(16)
C34 0.0479(19) 0.0465(19) 0.071(3) 0.0025(18) 0.0384(19) 0.0120(15)
C35 0.0254(14) 0.0420(17) 0.052(2) 0.0061(15) 0.0122(13) 0.0061(12)
C36 0.0298(14) 0.0341(15) 0.0447(19) -0.0047(13) -0.0053(13) -0.0031(12)
Mn51 0.02441(18) 0.01636(16) 0.0243(2) -0.00269(15) 0.00511(15) -0.00219(14)
Cl51 0.0580(4) 0.0180(3) 0.0425(4) -0.0040(3) 0.0098(3) -0.0046(3)
O51 0.0462(12) 0.0400(12) 0.0410(14) 0.0006(10) 0.0226(10) -0.0114(9)
O52 0.0458(12) 0.0489(13) 0.0306(12) 0.0109(10) 0.0083(10) -0.0088(10)
O53 0.0312(10) 0.0386(11) 0.0338(12) -0.0157(9) 0.0129(8) -0.0033(8)
O54 0.0269(9) 0.0307(9) 0.0270(11) -0.0135(8) 0.0052(8) -0.0058(7)
O55 0.0278(9) 0.0291(9) 0.0322(11) -0.0026(8) 0.0118(8) -0.0090(7)
O56 0.0392(11) 0.0154(9) 0.0527(14) 0.0026(8) 0.0114(9) 0.0005(7)
N51 0.0265(11) 0.0255(11) 0.0253(13) -0.0061(9) 0.0054(9) -0.0003(8)
N52 0.0271(10) 0.0202(10) 0.0262(12) 0.0000(9) 0.0063(9) -0.0016(8)
N53 0.0243(10) 0.0177(9) 0.0196(11) -0.0043(8) 0.0057(8) 0.0015(8)
N54 0.0260(11) 0.0260(11) 0.0328(14) -0.0045(9) 0.0073(9) -0.0047(9)
N55 0.0291(11) 0.0312(12) 0.0337(14) 0.0041(10) 0.0063(10) -0.0076(9)
N57 0.0200(9) 0.0196(9) 0.0198(11) -0.0012(8) 0.0045(8) -0.0019(8)
C51 0.0278(12) 0.0217(11) 0.0211(14) 0.0006(10) 0.0087(10) -0.0041(9)
C52 0.0234(12) 0.0244(12) 0.0248(14) -0.0042(10) 0.0079(10) -0.0041(9)
C54 0.0200(11) 0.0185(11) 0.0216(13) -0.0048(9) 0.0047(9) -0.0008(8)
C55 0.0231(11) 0.0151(10) 0.0219(13) -0.0030(9) 0.0068(9) -0.0016(9)
C56 0.0224(11) 0.0192(11) 0.0213(13) -0.0016(10) 0.0059(9) -0.0005(9)
C58 0.0264(12) 0.0202(11) 0.0216(14) 0.0007(10) 0.0058(10) -0.0005(9)
C59 0.0260(12) 0.0183(11) 0.0272(15) -0.0017(10) 0.0083(10) -0.0022(9)
C60 0.0368(15) 0.0209(12) 0.0313(16) -0.0042(11) 0.0079(12) -0.0060(11)
C61 0.081(3) 0.073(3) 0.030(2) 0.0155(18) 0.0136(18) -0.014(2)
C62 0.0250(12) 0.0158(10) 0.0232(14) -0.0018(9) 0.0069(10) -0.0022(9)
C63 0.0373(16) 0.0481(18) 0.0340(18) -0.0227(14) 0.0050(13) -0.0072(13)
C64 0.0275(13) 0.0252(12) 0.0234(15) -0.0040(10) 0.0070(10) 0.0013(10)
C65 0.0503(18) 0.0330(15) 0.0325(18) -0.0028(13) 0.0217(14) -0.0024(13)
C66 0.060(2) 0.0426(17) 0.0259(17) -0.0030(13) 0.0181(14) 0.0066(15)
C67 0.0419(16) 0.0413(16) 0.0259(17) -0.0123(13) -0.0004(13) 0.0069(13)
C68 0.0311(14) 0.0320(14) 0.0320(17) -0.0112(12) 0.0019(12) -0.0013(11)
C69 0.0228(11) 0.0177(11) 0.0225(14) -0.0018(9) 0.0070(10) 0.0021(9)
C70 0.0326(14) 0.0247(12) 0.0245(15) -0.0043(11) 0.0040(11) 0.0013(10)
C71 0.0403(15) 0.0301(14) 0.0226(15) -0.0014(11) 0.0050(11) 0.0039(11)
C72 0.0501(17) 0.0261(13) 0.0302(17) 0.0060(12) 0.0172(13) 0.0055(12)
C73 0.0377(15) 0.0237(13) 0.0343(17) 0.0019(11) 0.0100(12) -0.0041(11)
C74 0.0273(13) 0.0277(13) 0.0318(16) -0.0085(11) 0.0062(11) 0.0061(10)
C75 0.0173(11) 0.0228(11) 0.0275(14) -0.0008(10) 0.0030(9) 0.0008(9)
C76 0.0187(11) 0.0287(13) 0.0267(15) 0.0016(11) 0.0042(10) -0.0040(10)
C77 0.0297(14) 0.0371(15) 0.0350(17) 0.0029(13) 0.0003(12) -0.0026(11)
C78 0.0329(15) 0.054(2) 0.0368(19) 0.0020(15) -0.0049(13) -0.0117(14)
C79 0.0407(17) 0.052(2) 0.0360(19) -0.0146(15) 0.0064(14) -0.0219(14)
C80 0.0375(15) 0.0336(15) 0.0393(19) -0.0113(13) 0.0129(13) -0.0125(12)
C81 0.0171(11) 0.0341(14) 0.0297(15) -0.0031(12) 0.0031(10) -0.0057(10)
C82 0.0248(13) 0.058(2) 0.043(2) 0.0000(15) 0.0119(13) 0.0010(13)
C83 0.0307(16) 0.094(3) 0.047(2) 0.001(2) 0.0178(15) 0.0000(18)
C84 0.0399(18) 0.089(3) 0.040(2) 0.0103(19) 0.0162(15) -0.0225(19)
C85 0.0411(17) 0.0477(19) 0.045(2) 0.0126(15) 0.0064(14) -0.0170(14)
C86 0.082(3) 0.0346(19) 0.110(4) 0.020(2) 0.060(3) 0.0101(18)
Mn11 0.0357(2) 0.0295(2) 0.0320(3) -0.00458(19) 0.00687(18) -0.00531(18)
Cl11 0.0498(4) 0.0262(3) 0.0385(4) -0.0042(3) 0.0137(3) -0.0007(3)
Cl12 0.0794(6) 0.0430(5) 0.0527(6) 0.0179(4) 0.0126(5) 0.0132(4)
Cl13 0.0501(4) 0.0467(4) 0.0287(4) -0.0069(3) 0.0009(3) 0.0094(3)
Cl14 0.0529(6) 0.1287(10) 0.0715(8) -0.0360(7) 0.0236(5) -0.0445(6)
O91 0.107(3) 0.123(3) 0.149(4) -0.004(3) 0.040(3) 0.018(3)
C91 0.076(3) 0.115(4) 0.100(4) 0.032(3) 0.022(3) -0.035(3)

loop_
_atom_type_symbol
_atom_type_description
_atom_type_scat_dispersion_real
_atom_type_scat_dispersion_imag
_atom_type_scat_source
C C 0.0033 0.0016 'International Tables Vol C Tables 4.2.6.8 and 6.1.1.4'
H H 0.0000 0.0000 'International Tables Vol C Tables 4.2.6.8 and 6.1.1.4'
Cl Cl 0.1484 0.1585 'International Tables Vol C Tables 4.2.6.8 and 6.1.1.4'
Mn Mn 0.3368 0.7283 'International Tables Vol C Tables 4.2.6.8 and 6.1.1.4'
N N 0.0061 0.0033 'International Tables Vol C Tables 4.2.6.8 and 6.1.1.4'
O O 0.0106 0.0060 'International Tables Vol C Tables 4.2.6.8 and 6.1.1.4'

loop_
_geom_angle_atom_site_label_1
_geom_angle_atom_site_label_2
_geom_angle_atom_site_label_3
_geom_angle
Cl1 Mn1 N3 119.23(5)
Cl1 Mn1 N5 97.99(5)
N1 Mn1 Cl1 91.12(6)
N1 Mn1 N2 131.00(8)
N1 Mn1 N3 68.29(7)
N1 Mn1 N4 146.51(8)
N1 Mn1 N5 75.98(8)
N1 Mn1 N7 93.98(7)
N2 Mn1 Cl1 92.47(6)
N2 Mn1 N3 67.52(7)
N2 Mn1 N5 150.99(8)
N3 Mn1 N5 127.55(7)
N4 Mn1 Cl1 94.95(6)
N4 Mn1 N2 81.67(8)
N4 Mn1 N3 133.62(7)
N4 Mn1 N5 70.56(7)
N7 Mn1 Cl1 164.92(6)
N7 Mn1 N2 94.85(7)
N7 Mn1 N3 75.80(7)
N7 Mn1 N4 73.15(7)
N7 Mn1 N5 69.62(7)
C10 O2 C11 115.6(2)
C12 O4 C13 116.9(2)
C9 O5 H5 109.5
C9 O6 C36 118.4(2)
C14 N1 Mn1 119.40(16)
C18 N1 Mn1 122.3(2)
C18 N1 C14 118.3(2)
C19 N2 Mn1 117.74(16)
C23 N2 Mn1 124.13(19)
C23 N2 C19 118.1(2)
C2 N3 Mn1 107.94(15)
C2 N3 C24 107.79(19)
C4 N3 Mn1 108.63(14)
C4 N3 C2 115.69(17)
C4 N3 C24 107.64(19)
C24 N3 Mn1 109.01(15)
C26 N4 Mn1 113.70(16)
C30 N4 Mn1 128.55(19)
C30 N4 C26 117.6(2)
C31 N5 Mn1 108.12(16)
C35 N5 Mn1 134.7(2)
C35 N5 C31 117.1(3)
C6 N7 Mn1 112.77(14)
C6 N7 C8 109.21(17)
C6 N7 C25 107.85(18)
C8 N7 Mn1 115.29(14)
C8 N7 C25 107.68(18)
C25 N7 Mn1 103.54(13)
C8 C1 C2 114.37(19)
C8 C1 C9 109.06(19)
C8 C1 C10 105.5(2)
C9 C1 C2 107.43(19)
C10 C1 C2 107.75(19)
C10 C1 C9 112.89(18)
N3 C2 C1 113.57(18)
N3 C2 H2 107.9
N3 C2 C14 107.05(18)
C1 C2 H2 107.9
C14 C2 C1 112.3(2)
C14 C2 H2 107.9
N3 C4 H4 108.1
N3 C4 C5 112.77(19)
N3 C4 C19 108.39(18)
C5 C4 H4 108.1
C19 C4 H4 108.1
C19 C4 C5 111.37(19)
C6 C5 C4 114.52(18)
C6 C5 C9 110.1(2)
C9 C5 C4 107.68(19)
C12 C5 C4 106.56(19)
C12 C5 C6 109.72(19)
C12 C5 C9 108.02(18)
N7 C6 C5 112.88(19)
N7 C6 H6A 109.0
N7 C6 H6B 109.0
C5 C6 H6A 109.0
C5 C6 H6B 109.0
H6A C6 H6B 107.8
N7 C8 C1 113.50(19)
N7 C8 H8A 108.9
N7 C8 H8B 108.9
C1 C8 H8A 108.9
C1 C8 H8B 108.9
H8A C8 H8B 107.7
O5 C9 O6 113.01(18)
O5 C9 C1 107.42(19)
O5 C9 C5 113.0(2)
O6 C9 C1 113.8(2)
O6 C9 C5 103.39(18)
C5 C9 C1 106.07(18)
O1 C10 O2 123.5(2)
O1 C10 C1 122.9(2)
O2 C10 C1 113.6(2)
O2 C11 H11A 109.5
O2 C11 H11B 109.5
O2 C11 H11C 109.5
H11A C11 H11B 109.5
H11A C11 H11C 109.5
H11B C11 H11C 109.5
O3 C12 O4 124.2(2)
O3 C12 C5 122.8(2)
O4 C12 C5 112.9(2)
O4 C13 H13A 109.5
O4 C13 H13B 109.5
O4 C13 H13C 109.5
H13A C13 H13B 109.5
H13A C13 H13C 109.5
H13B C13 H13C 109.5
N1 C14 C2 116.3(2)
N1 C14 C15 121.7(2)
C15 C14 C2 122.0(2)
C14 C15 H15 120.4
C14 C15 C16 119.1(3)
C16 C15 H15 120.4
C15 C16 H16 120.5
C17 C16 C15 119.0(3)
C17 C16 H16 120.5
C16 C17 H17 120.6
C16 C17 C18 118.8(3)
C18 C17 H17 120.6
N1 C18 C17 123.0(3)
N1 C18 H18 118.5
C17 C18 H18 118.5
N2 C19 C4 116.6(2)
N2 C19 C20 122.4(2)
C20 C19 C4 121.0(2)
C19 C20 H20 120.7
C21 C20 C19 118.7(3)
C21 C20 H20 120.7
C20 C21 H21 120.3
C22 C21 C20 119.4(3)
C22 C21 H21 120.3
C21 C22 H22 120.8
C21 C22 C23 118.4(3)
C23 C22 H22 120.8
N2 C23 C22 123.0(3)
N2 C23 H23 118.5
C22 C23 H23 118.5
N3 C24 H24A 109.5
N3 C24 H24B 109.5
N3 C24 H24C 109.5
H24A C24 H24B 109.5
H24A C24 H24C 109.5
H24B C24 H24C 109.5
N7 C25 H25 109.9
N7 C25 C26 111.3(2)
N7 C25 C31 112.1(2)
C26 C25 H25 109.9
C26 C25 C31 103.67(19)
C31 C25 H25 109.9
N4 C26 C25 115.2(2)
N4 C26 C27 122.8(2)
C27 C26 C25 121.3(2)
C26 C27 H27 120.7
C28 C27 C26 118.7(3)
C28 C27 H27 120.7
C27 C28 H28 120.4
C29 C28 C27 119.1(3)
C29 C28 H28 120.4
C28 C29 H29 120.6
C28 C29 C30 118.8(3)
C30 C29 H29 120.6
N4 C30 C29 122.9(3)
N4 C30 H30 118.6
C29 C30 H30 118.6
N5 C31 C25 115.0(2)
N5 C31 C32 123.4(2)
C32 C31 C25 121.2(2)
C31 C32 H32 121.1
C31 C32 C33 117.8(3)
C33 C32 H32 121.1
C32 C33 H33 120.2
C34 C33 C32 119.5(3)
C34 C33 H33 120.2
C33 C34 H34 120.5
C33 C34 C35 119.1(3)
C35 C34 H34 120.5
N5 C35 C34 123.0(3)
N5 C35 H35 118.5
C34 C35 H35 118.5
O6 C36 H36A 109.5
O6 C36 H36B 109.5
O6 C36 H36C 109.5
H36A C36 H36B 109.5
H36A C36 H36C 109.5
H36B C36 H36C 109.5
Cl51 Mn51 N53 118.69(5)
Cl51 Mn51 N54 94.80(6)
Cl51 Mn51 N55 100.39(6)
N51 Mn51 Cl51 91.45(6)
N51 Mn51 N53 66.82(7)
N51 Mn51 N54 80.55(8)
N51 Mn51 N55 150.30(8)
N52 Mn51 Cl51 92.69(5)
N52 Mn51 N51 129.00(7)
N52 Mn51 N53 66.81(7)
N52 Mn51 N54 149.31(8)
N52 Mn51 N55 77.93(8)
N52 Mn51 N57 94.95(7)
N53 Mn51 N55 127.15(7)
N54 Mn51 N53 132.43(7)
N54 Mn51 N55 71.45(8)
N57 Mn51 Cl51 166.62(5)
N57 Mn51 N51 92.24(7)
N57 Mn51 N53 74.51(6)
N57 Mn51 N54 73.16(7)
N57 Mn51 N55 70.63(7)
C60 O52 C61 114.9(3)
C62 O54 C63 115.6(2)
C59 O55 H55 109.5
C86 O56 C59 121.1(2)
C64 N51 Mn51 120.05(17)
C64 N51 C68 117.5(2)
C68 N51 Mn51 122.45(19)
C69 N52 Mn51 119.66(17)
C73 N52 Mn51 122.86(17)
C73 N52 C69 117.5(2)
C52 N53 Mn51 108.73(14)
C52 N53 C54 116.20(19)
C52 N53 C74 107.7(2)
C54 N53 Mn51 107.68(14)
C54 N53 C74 106.85(19)
C74 N53 Mn51 109.55(14)
C76 N54 Mn51 111.97(16)
C76 N54 C80 117.3(2)
C80 N54 Mn51 130.56(19)
C81 N55 Mn51 109.65(18)
C85 N55 Mn51 133.2(2)
C85 N55 C81 116.8(3)
C56 N57 Mn51 113.75(14)
C56 N57 C58 110.09(18)
C56 N57 C75 107.55(19)
C58 N57 Mn51 114.68(15)
C58 N57 C75 108.24(18)
C75 N57 Mn51 101.86(13)
C58 C51 C52 114.40(19)
C58 C51 C59 109.3(2)
C59 C51 C52 107.8(2)
C60 C51 C52 103.7(2)
C60 C51 C58 112.4(2)
C60 C51 C59 109.0(2)
N53 C52 C51 113.1(2)
N53 C52 H52 107.9
N53 C52 C64 108.1(2)
C51 C52 H52 107.9
C64 C52 C51 111.7(2)
C64 C52 H52 107.9
N53 C54 H54 107.7
N53 C54 C55 113.42(19)
N53 C54 C69 107.37(18)
C55 C54 H54 107.7
C69 C54 H54 107.7
C69 C54 C55 112.7(2)
C56 C55 C54 114.46(18)
C56 C55 C59 109.2(2)
C56 C55 C62 106.18(19)
C59 C55 C54 107.6(2)
C62 C55 C54 108.48(19)
C62 C55 C59 110.95(19)
N57 C56 C55 113.2(2)
N57 C56 H56A 108.9
N57 C56 H56B 108.9
C55 C56 H56A 108.9
C55 C56 H56B 108.9
H56A C56 H56B 107.7
N57 C58 C51 112.5(2)
N57 C58 H58A 109.1
N57 C58 H58B 109.1
C51 C58 H58A 109.1
C51 C58 H58B 109.1
H58A C58 H58B 107.8
O55 C59 O56 112.58(19)
O55 C59 C51 111.7(2)
O55 C59 C55 110.0(2)
O56 C59 C51 110.9(2)
O56 C59 C55 104.9(2)
C55 C59 C51 106.30(19)
O51 C60 O52 124.5(3)
O51 C60 C51 121.7(3)
O52 C60 C51 113.8(2)
O52 C61 H61A 109.5
O52 C61 H61B 109.5
O52 C61 H61C 109.5
H61A C61 H61B 109.5
H61A C61 H61C 109.5
H61B C61 H61C 109.5
O53 C62 O54 124.2(2)
O53 C62 C55 123.7(2)
O54 C62 C55 112.1(2)
O54 C63 H63A 109.5
O54 C63 H63B 109.5
O54 C63 H63C 109.5
H63A C63 H63B 109.5
H63A C63 H63C 109.5
H63B C63 H63C 109.5
N51 C64 C52 116.0(2)
N51 C64 C65 122.0(2)
C65 C64 C52 122.0(2)
C64 C65 H65 120.0
C66 C65 C64 119.9(3)
C66 C65 H65 120.0
C65 C66 H66 121.0
C67 C66 C65 118.0(3)
C67 C66 H66 121.0
C66 C67 H67 120.5
C68 C67 C66 119.1(3)
C68 C67 H67 120.5
N51 C68 C67 123.5(3)
N51 C68 H68 118.2
C67 C68 H68 118.2
N52 C69 C54 116.2(2)
N52 C69 C70 122.1(2)
C70 C69 C54 121.5(2)
C69 C70 H70 120.4
C71 C70 C69 119.2(2)
C71 C70 H70 120.4
C70 C71 H71 120.6
C72 C71 C70 118.8(3)
C72 C71 H71 120.6
C71 C72 H72 120.5
C71 C72 C73 119.0(3)
C73 C72 H72 120.5
N52 C73 C72 123.3(3)
N52 C73 H73 118.3
C72 C73 H73 118.3
N53 C74 H74A 109.5
N53 C74 H74B 109.5
N53 C74 H74C 109.5
H74A C74 H74B 109.5
H74A C74 H74C 109.5
H74B C74 H74C 109.5
N57 C75 H75 109.4
N57 C75 C76 111.4(2)
N57 C75 C81 110.28(19)
C76 C75 H75 109.4
C81 C75 H75 109.4
C81 C75 C76 107.0(2)
N54 C76 C75 114.7(2)
N54 C76 C77 123.5(3)
C77 C76 C75 121.4(2)
C76 C77 H77 120.9
C76 C77 C78 118.2(3)
C78 C77 H77 120.9
C77 C78 H78 120.6
C79 C78 C77 118.9(3)
C79 C78 H78 120.6
C78 C79 H79 120.3
C78 C79 C80 119.4(3)
C80 C79 H79 120.3
N54 C80 C79 122.6(3)
N54 C80 H80 118.7
C79 C80 H80 118.7
N55 C81 C75 115.2(2)
N55 C81 C82 122.7(3)
C82 C81 C75 122.0(3)
C81 C82 H82 120.3
C83 C82 C81 119.3(3)
C83 C82 H82 120.3
C82 C83 H83 120.6
C84 C83 C82 118.8(3)
C84 C83 H83 120.6
C83 C84 H84 120.7
C83 C84 C85 118.7(3)
C85 C84 H84 120.7
N55 C85 C84 123.6(3)
N55 C85 H85 118.2
C84 C85 H85 118.2
O56 C86 H86A 109.5
O56 C86 H86B 109.5
O56 C86 H86C 109.5
H86A C86 H86B 109.5
H86A C86 H86C 109.5
H86B C86 H86C 109.5
Cl11 Mn11 Cl12 103.15(4)
Cl11 Mn11 Cl13 111.20(3)
Cl11 Mn11 Cl14 110.98(4)
Cl12 Mn11 Cl13 110.52(4)
Cl14 Mn11 Cl12 111.24(5)
Cl14 Mn11 Cl13 109.62(4)
C91 O91 H91 109.5
O91 C91 H91A 109.5
O91 C91 H91B 109.5
O91 C91 H91C 109.5
H91A C91 H91B 109.5
H91A C91 H91C 109.5
H91B C91 H91C 109.5

loop_
_geom_bond_atom_site_label_1
_geom_bond_atom_site_label_2
_geom_bond_distance
Mn1 Cl1 2.3933(8)
Mn1 N1 2.307(2)
Mn1 N2 2.389(2)
Mn1 N3 2.435(2)
Mn1 N4 2.346(2)
Mn1 N5 2.647(2)
Mn1 N7 2.326(2)
O1 C10 1.200(3)
O2 C10 1.325(3)
O2 C11 1.449(3)
O3 C12 1.209(3)
O4 C12 1.325(3)
O4 C13 1.451(3)
O5 H5 0.8400
O5 C9 1.393(3)
O6 C9 1.414(3)
O6 C36 1.434(3)
N1 C14 1.343(3)
N1 C18 1.342(3)
N2 C19 1.339(3)
N2 C23 1.336(3)
N3 C2 1.482(3)
N3 C4 1.476(3)
N3 C24 1.490(3)
N4 C26 1.341(3)
N4 C30 1.339(3)
N5 C31 1.340(3)
N5 C35 1.339(4)
N7 C6 1.478(3)
N7 C8 1.480(3)
N7 C25 1.484(3)
C1 C2 1.562(3)
C1 C8 1.525(3)
C1 C9 1.556(3)
C1 C10 1.537(3)
C2 H2 1.0000
C2 C14 1.527(3)
C4 H4 1.0000
C4 C5 1.554(3)
C4 C19 1.520(3)
C5 C6 1.539(3)
C5 C9 1.552(3)
C5 C12 1.531(3)
C6 H6A 0.9900
C6 H6B 0.9900
C8 H8A 0.9900
C8 H8B 0.9900
C11 H11A 0.9800
C11 H11B 0.9800
C11 H11C 0.9800
C13 H13A 0.9800
C13 H13B 0.9800
C13 H13C 0.9800
C14 C15 1.374(4)
C15 H15 0.9500
C15 C16 1.394(4)
C16 H16 0.9500
C16 C17 1.366(5)
C17 H17 0.9500
C17 C18 1.368(5)
C18 H18 0.9500
C19 C20 1.383(4)
C20 H20 0.9500
C20 C21 1.383(4)
C21 H21 0.9500
C21 C22 1.371(4)
C22 H22 0.9500
C22 C23 1.383(4)
C23 H23 0.9500
C24 H24A 0.9800
C24 H24B 0.9800
C24 H24C 0.9800
C25 H25 1.0000
C25 C26 1.508(3)
C25 C31 1.518(3)
C26 C27 1.381(4)
C27 H27 0.9500
C27 C28 1.381(4)
C28 H28 0.9500
C28 C29 1.373(5)
C29 H29 0.9500
C29 C30 1.381(4)
C30 H30 0.9500
C31 C32 1.381(4)
C32 H32 0.9500
C32 C33 1.389(4)
C33 H33 0.9500
C33 C34 1.357(5)
C34 H34 0.9500
C34 C35 1.380(5)
C35 H35 0.9500
C36 H36A 0.9800
C36 H36B 0.9800
C36 H36C 0.9800
Mn51 Cl51 2.4064(8)
Mn51 N51 2.362(2)
Mn51 N52 2.342(2)
Mn51 N53 2.485(2)
Mn51 N54 2.415(2)
Mn51 N55 2.529(2)
Mn51 N57 2.344(2)
O51 C60 1.213(3)
O52 C60 1.297(3)
O52 C61 1.464(4)
O53 C62 1.196(3)
O54 C62 1.327(3)
O54 C63 1.449(3)
O55 H55 0.8400
O55 C59 1.403(3)
O56 C59 1.408(3)
O56 C86 1.384(4)
N51 C64 1.341(3)
N51 C68 1.346(3)
N52 C69 1.350(3)
N52 C73 1.339(3)
N53 C52 1.459(3)
N53 C54 1.477(3)
N53 C74 1.479(3)
N54 C76 1.336(3)
N54 C80 1.338(3)
N55 C81 1.339(4)
N55 C85 1.337(4)
N57 C56 1.475(3)
N57 C58 1.483(3)
N57 C75 1.487(3)
C51 C52 1.564(3)
C51 C58 1.534(3)
C51 C59 1.562(4)
C51 C60 1.533(4)
C52 H52 1.0000
C52 C64 1.518(4)
C54 H54 1.0000
C54 C55 1.554(3)
C54 C69 1.518(4)
C55 C56 1.532(3)
C55 C59 1.547(4)
C55 C62 1.538(3)
C56 H56A 0.9900
C56 H56B 0.9900
C58 H58A 0.9900
C58 H58B 0.9900
C61 H61A 0.9800
C61 H61B 0.9800
C61 H61C 0.9800
C63 H63A 0.9800
C63 H63B 0.9800
C63 H63C 0.9800
C64 C65 1.384(4)
C65 H65 0.9500
C65 C66 1.382(4)
C66 H66 0.9500
C66 C67 1.381(5)
C67 H67 0.9500
C67 C68 1.370(4)
C68 H68 0.9500
C69 C70 1.392(4)
C70 H70 0.9500
C70 C71 1.380(4)
C71 H71 0.9500
C71 C72 1.374(4)
C72 H72 0.9500
C72 C73 1.381(4)
C73 H73 0.9500
C74 H74A 0.9800
C74 H74B 0.9800
C74 H74C 0.9800
C75 H75 1.0000
C75 C76 1.519(4)
C75 C81 1.508(4)
C76 C77 1.378(4)
C77 H77 0.9500
C77 C78 1.385(4)
C78 H78 0.9500
C78 C79 1.365(5)
C79 H79 0.9500
C79 C80 1.380(4)
C80 H80 0.9500
C81 C82 1.381(4)
C82 H82 0.9500
C82 C83 1.377(5)
C83 H83 0.9500
C83 C84 1.362(6)
C84 H84 0.9500
C84 C85 1.384(5)
C85 H85 0.9500
C86 H86A 0.9800
C86 H86B 0.9800
C86 H86C 0.9800
Mn11 Cl11 2.3511(8)
Mn11 Cl12 2.3621(10)
Mn11 Cl13 2.3656(10)
Mn11 Cl14 2.3606(11)
O91 H91 0.8400
O91 C91 1.487(6)
C91 H91A 0.9800
C91 H91B 0.9800
C91 H91C 0.9800

loop_
_geom_torsion_atom_site_label_1
_geom_torsion_atom_site_label_2
_geom_torsion_atom_site_label_3
_geom_torsion_atom_site_label_4
_geom_torsion
Mn1 N1 C14 C2 2.7(3)
Mn1 N1 C14 C15 -179.3(2)
Mn1 N1 C18 C17 179.8(2)
Mn1 N2 C19 C4 -4.7(3)
Mn1 N2 C19 C20 174.8(2)
Mn1 N2 C23 C22 -174.1(2)
Mn1 N3 C2 C1 76.32(19)
Mn1 N3 C2 C14 -48.2(2)
Mn1 N3 C4 C5 -75.11(19)
Mn1 N3 C4 C19 48.7(2)
Mn1 N4 C26 C25 7.5(3)
Mn1 N4 C26 C27 177.9(2)
Mn1 N4 C30 C29 -176.0(2)
Mn1 N5 C31 C25 -7.8(2)
Mn1 N5 C31 C32 179.0(2)
Mn1 N5 C35 C34 178.6(2)
Mn1 N7 C6 C5 74.3(2)
Mn1 N7 C8 C1 -71.4(2)
Mn1 N7 C25 C26 52.20(19)
Mn1 N7 C25 C31 -63.4(2)
N1 C14 C15 C16 -0.2(4)
N2 C19 C20 C21 -0.5(4)
N3 C2 C14 N1 32.0(3)
N3 C2 C14 C15 -146.0(3)
N3 C4 C5 C6 65.9(3)
N3 C4 C5 C9 -56.9(2)
N3 C4 C5 C12 -172.62(19)
N3 C4 C19 N2 -30.3(3)
N3 C4 C19 C20 150.2(2)
N4 C26 C27 C28 -1.7(4)
N5 C31 C32 C33 2.2(4)
N7 C25 C26 N4 -42.1(3)
N7 C25 C26 C27 147.3(2)
N7 C25 C31 N5 48.3(3)
N7 C25 C31 C32 -138.4(2)
C1 C2 C14 N1 -93.3(3)
C1 C2 C14 C15 88.7(3)
C2 N3 C4 C5 46.4(3)
C2 N3 C4 C19 170.2(2)
C2 C1 C8 N7 59.6(3)
C2 C1 C9 O5 56.0(2)
C2 C1 C9 O6 -178.12(18)
C2 C1 C9 C5 -65.1(2)
C2 C1 C10 O1 123.4(3)
C2 C1 C10 O2 -54.7(2)
C2 C14 C15 C16 177.7(3)
C4 N3 C2 C1 -45.6(3)
C4 N3 C2 C14 -170.1(2)
C4 C5 C6 N7 -62.6(3)
C4 C5 C9 O5 -50.8(2)
C4 C5 C9 O6 -173.38(18)
C4 C5 C9 C1 66.6(2)
C4 C5 C12 O3 65.3(3)
C4 C5 C12 O4 -112.8(2)
C4 C19 C20 C21 179.0(2)
C5 C4 C19 N2 94.3(3)
C5 C4 C19 C20 -85.2(3)
C6 N7 C8 C1 56.8(2)
C6 N7 C25 C26 -67.5(2)
C6 N7 C25 C31 176.85(19)
C6 C5 C9 O5 -176.32(18)
C6 C5 C9 O6 61.1(2)
C6 C5 C9 C1 -58.9(2)
C6 C5 C12 O3 -170.1(2)
C6 C5 C12 O4 11.7(3)
C8 N7 C6 C5 -55.2(2)
C8 N7 C25 C26 174.75(18)
C8 N7 C25 C31 59.1(2)
C8 C1 C2 N3 -66.5(3)
C8 C1 C2 C14 55.1(3)
C8 C1 C9 O5 -179.52(18)
C8 C1 C9 O6 -53.6(2)
C8 C1 C9 C5 59.3(2)
C8 C1 C10 O1 0.9(3)
C8 C1 C10 O2 -177.26(19)
C9 C1 C2 N3 54.7(2)
C9 C1 C2 C14 176.3(2)
C9 C1 C8 N7 -60.7(2)
C9 C1 C10 O1 -118.1(3)
C9 C1 C10 O2 63.8(3)
C9 C5 C6 N7 58.9(2)
C9 C5 C12 O3 -50.1(3)
C9 C5 C12 O4 131.7(2)
C10 C1 C2 N3 176.59(19)
C10 C1 C2 C14 -61.8(3)
C10 C1 C8 N7 177.82(18)
C10 C1 C9 O5 -62.6(3)
C10 C1 C9 O6 63.2(3)
C10 C1 C9 C5 176.2(2)
C11 O2 C10 O1 2.6(3)
C11 O2 C10 C1 -179.2(2)
C12 C5 C6 N7 177.64(18)
C12 C5 C9 O5 63.9(2)
C12 C5 C9 O6 -58.6(2)
C12 C5 C9 C1 -178.6(2)
C13 O4 C12 O3 -5.5(4)
C13 O4 C12 C5 172.6(2)
C14 N1 C18 C17 -1.3(4)
C14 C15 C16 C17 -1.9(5)
C15 C16 C17 C18 2.3(5)
C16 C17 C18 N1 -0.8(5)
C18 N1 C14 C2 -176.2(2)
C18 N1 C14 C15 1.8(4)
C19 N2 C23 C22 2.6(4)
C19 C4 C5 C6 -56.2(3)
C19 C4 C5 C9 -179.03(19)
C19 C4 C5 C12 65.3(2)
C19 C20 C21 C22 2.8(4)
C20 C21 C22 C23 -2.4(5)
C21 C22 C23 N2 -0.4(5)
C23 N2 C19 C4 178.4(2)
C23 N2 C19 C20 -2.1(4)
C24 N3 C2 C1 -166.1(2)
C24 N3 C2 C14 69.5(2)
C24 N3 C4 C5 167.0(2)
C24 N3 C4 C19 -69.2(2)
C25 N7 C6 C5 -171.98(18)
C25 N7 C8 C1 173.61(18)
C25 C26 C27 C28 168.1(3)
C25 C31 C32 C33 -170.6(3)
C26 N4 C30 C29 -0.1(4)
C26 C25 C31 N5 -71.9(3)
C26 C25 C31 C32 101.4(3)
C26 C27 C28 C29 0.6(4)
C27 C28 C29 C30 0.6(5)
C28 C29 C30 N4 -0.9(4)
C30 N4 C26 C25 -169.0(2)
C30 N4 C26 C27 1.4(4)
C31 N5 C35 C34 -0.5(4)
C31 C25 C26 N4 78.6(3)
C31 C25 C26 C27 -92.0(3)
C31 C32 C33 C34 -0.6(5)
C32 C33 C34 C35 -1.4(5)
C33 C34 C35 N5 2.0(5)
C35 N5 C31 C25 171.5(2)
C35 N5 C31 C32 -1.7(4)
C36 O6 C9 O5 47.9(3)
C36 O6 C9 C1 -75.0(3)
C36 O6 C9 C5 170.5(2)
Mn51 N51 C64 C52 0.5(3)
Mn51 N51 C64 C65 178.9(2)
Mn51 N51 C68 C67 -179.4(2)
Mn51 N52 C69 C54 -4.9(3)
Mn51 N52 C69 C70 178.69(18)
Mn51 N52 C73 C72 -178.1(2)
Mn51 N53 C52 C51 75.8(2)
Mn51 N53 C52 C64 -48.3(2)
Mn51 N53 C54 C55 -75.9(2)
Mn51 N53 C54 C69 49.25(19)
Mn51 N54 C76 C75 -12.4(3)
Mn51 N54 C76 C77 174.6(2)
Mn51 N54 C80 C79 -173.9(2)
Mn51 N55 C81 C75 9.0(3)
Mn51 N55 C81 C82 -173.8(2)
Mn51 N55 C85 C84 171.7(2)
Mn51 N57 C56 C55 74.6(2)
Mn51 N57 C58 C51 -74.2(2)
Mn51 N57 C75 C76 -56.3(2)
Mn51 N57 C75 C81 62.4(2)
N51 C64 C65 C66 0.3(4)
N52 C69 C70 C71 0.1(4)
N53 C52 C64 N51 33.4(3)
N53 C52 C64 C65 -145.0(2)
N53 C54 C55 C56 66.0(3)
N53 C54 C55 C59 -55.6(2)
N53 C54 C55 C62 -175.70(19)
N53 C54 C69 N52 -31.5(3)
N53 C54 C69 C70 144.9(2)
N54 C76 C77 C78 0.2(5)
N55 C81 C82 C83 -0.3(5)
N57 C75 C76 N54 49.0(3)
N57 C75 C76 C77 -137.9(3)
N57 C75 C81 N55 -49.7(3)
N57 C75 C81 C82 133.1(3)
C51 C52 C64 N51 -91.6(3)
C51 C52 C64 C65 90.0(3)
C52 N53 C54 C55 46.2(3)
C52 N53 C54 C69 171.42(19)
C52 C51 C58 N57 61.6(3)
C52 C51 C59 O55 55.2(3)
C52 C51 C59 O56 -178.3(2)
C52 C51 C59 C55 -64.9(2)
C52 C51 C60 O51 -61.8(3)
C52 C51 C60 O52 116.9(2)
C52 C64 C65 C66 178.6(3)
C54 N53 C52 C51 -45.8(3)
C54 N53 C52 C64 -169.94(19)
C54 C55 C56 N57 -61.1(3)
C54 C55 C59 O55 -56.0(2)
C54 C55 C59 O56 -177.36(18)
C54 C55 C59 C51 65.1(2)
C54 C55 C62 O53 -127.4(3)
C54 C55 C62 O54 51.5(3)
C54 C69 C70 C71 -176.0(2)
C55 C54 C69 N52 94.1(2)
C55 C54 C69 C70 -89.5(3)
C56 N57 C58 C51 55.6(2)
C56 N57 C75 C76 -176.2(2)
C56 N57 C75 C81 -57.5(2)
C56 C55 C59 O55 179.17(19)
C56 C55 C59 O56 57.9(2)
C56 C55 C59 C51 -59.7(2)
C56 C55 C62 O53 -3.9(3)
C56 C55 C62 O54 174.97(19)
C58 N57 C56 C55 -55.7(2)
C58 N57 C75 C76 64.9(2)
C58 N57 C75 C81 -176.4(2)
C58 C51 C52 N53 -66.9(3)
C58 C51 C52 C64 55.3(3)
C58 C51 C59 O55 -179.93(19)
C58 C51 C59 O56 -53.4(3)
C58 C51 C59 C55 60.0(2)
C58 C51 C60 O51 174.1(2)
C58 C51 C60 O52 -7.2(3)
C59 C51 C52 N53 54.9(2)
C59 C51 C52 C64 177.1(2)
C59 C51 C58 N57 -59.4(3)
C59 C51 C60 O51 52.9(3)
C59 C51 C60 O52 -128.4(2)
C59 C55 C56 N57 59.6(2)
C59 C55 C62 O53 114.6(3)
C59 C55 C62 O54 -66.5(3)
C60 C51 C52 N53 170.39(19)
C60 C51 C52 C64 -67.4(2)
C60 C51 C58 N57 179.5(2)
C60 C51 C59 O55 -56.8(3)
C60 C51 C59 O56 69.7(3)
C60 C51 C59 C55 -176.8(2)
C61 O52 C60 O51 4.0(4)
C61 O52 C60 C51 -174.7(3)
C62 C55 C56 N57 179.26(19)
C62 C55 C59 O55 62.5(2)
C62 C55 C59 O56 -58.8(2)
C62 C55 C59 C51 -176.40(19)
C63 O54 C62 O53 -0.4(4)
C63 O54 C62 C55 -179.3(2)
C64 N51 C68 C67 -1.3(4)
C64 C65 C66 C67 -0.7(4)
C65 C66 C67 C68 0.2(4)
C66 C67 C68 N51 0.9(4)
C68 N51 C64 C52 -177.7(2)
C68 N51 C64 C65 0.7(4)
C69 N52 C73 C72 2.7(4)
C69 C54 C55 C56 -56.3(3)
C69 C54 C55 C59 -177.86(19)
C69 C54 C55 C62 62.0(2)
C69 C70 C71 C72 1.4(4)
C70 C71 C72 C73 -0.9(4)
C71 C72 C73 N52 -1.3(4)
C73 N52 C69 C54 174.2(2)
C73 N52 C69 C70 -2.2(4)
C74 N53 C52 C51 -165.52(19)
C74 N53 C52 C64 70.3(2)
C74 N53 C54 C55 166.5(2)
C74 N53 C54 C69 -68.4(2)
C75 N57 C56 C55 -173.44(19)
C75 N57 C58 C51 172.9(2)
C75 C76 C77 C78 -172.3(3)
C75 C81 C82 C83 176.8(3)
C76 N54 C80 C79 1.5(4)
C76 C75 C81 N55 71.7(3)
C76 C75 C81 C82 -105.6(3)
C76 C77 C78 C79 1.3(5)
C77 C78 C79 C80 -1.4(5)
C78 C79 C80 N54 0.0(5)
C80 N54 C76 C75 171.4(2)
C80 N54 C76 C77 -1.6(4)
C81 N55 C85 C84 -1.0(4)
C81 C75 C76 N54 -71.6(3)
C81 C75 C76 C77 101.5(3)
C81 C82 C83 C84 0.3(5)
C82 C83 C84 C85 -0.6(5)
C83 C84 C85 N55 1.0(5)
C85 N55 C81 C75 -176.6(2)
C85 N55 C81 C82 0.6(4)
C86 O56 C59 O55 37.8(4)
C86 O56 C59 C51 -88.2(4)
C86 O56 C59 C55 157.5(3)

loop_
_platon_squeeze_void_nr
_platon_squeeze_void_average_x
_platon_squeeze_void_average_y
_platon_squeeze_void_average_z
_platon_squeeze_void_volume
_platon_squeeze_void_count_electrons
_platon_squeeze_void_content
1 0.733 0.236 0.320 54 16 'methanol or water'
2 0.649 0.153 0.669 16 0 ' '
3 0.233 0.264 0.320 54 16 'methanol or water'
4 0.149 0.346 0.669 16 0 ' '
5 0.767 0.736 0.680 54 16 'methanol or water'
6 0.851 0.653 0.331 16 0 ' '
7 0.267 0.764 0.680 54 16 'methanol or water'
8 0.351 0.846 0.331 16 0 ' '
